data_2101846
loop_
_publ_author_name
'Hsu, R.'
'Maslen, E. N.'
'du Boulay, D.'
'Ishizawa, N.'

_publ_section_title
;
 Synchrotron X-ray Studies of LiNbO~3~ and LiTaO~3~
;
_journal_issue 3
_journal_name_full 'Acta Crystallographica Section B'
_journal_page_first 420
_journal_page_last 428
_journal_paper_doi 10.1107/S010876819600777X
_journal_volume 53
_journal_year 1997
_chemical_formula_analytical LiTaO~3~
_chemical_formula_sum 'Li O3 Ta'
_chemical_formula_weight 235.9
_chemical_melting_point 1923
_chemical_name_systematic lithium_tantalate
_space_group_IT_number 161
_symmetry_cell_setting trigonal
_symmetry_space_group_name_Hall 'R 3 -2"c'
_symmetry_space_group_name_H-M 'R 3 c :H'
_audit_creation_method from_xtal_archive_file_using_CIFIO
_cell_angle_alpha 90.000(10)
_cell_angle_beta 90.000(10)
_cell_angle_gamma 120.000(13)
_cell_formula_units_Z 6
_cell_length_a 5.154(3)
_cell_length_b 5.154(3)
_cell_length_c 13.783(3)
_cell_measurement_reflns_used 6
_cell_measurement_temperature 293
_cell_measurement_theta_max 41.288
_cell_measurement_theta_min 41.283
_cell_volume 317.1(3)
_computing_data_reduction xtal_DIFDAT_SORTRF_ABSORB_ADDREF
_computing_molecular_graphics xtal
_computing_publication_material xtal_CIFIO
_computing_structure_refinement xtal_CRYLSQ
_computing_structure_solution xtal
_diffrn_ambient_temperature 293
_diffrn_measurement_device Tsukuba
_diffrn_measurement_method \w/2\q
_diffrn_radiation_monochromator Si(111)
_diffrn_radiation_source 20keV_synchrotron
_diffrn_radiation_type xray_wiggler
_diffrn_radiation_wavelength 0.7
_diffrn_reflns_av_R_equivalents .0598
_diffrn_reflns_av_sigmaI/netI .0313
_diffrn_reflns_limit_h_max 11
_diffrn_reflns_limit_h_min -11
_diffrn_reflns_limit_k_max 11
_diffrn_reflns_limit_k_min -11
_diffrn_reflns_limit_l_max 11
_diffrn_reflns_limit_l_min -11
_diffrn_reflns_number 4622
_diffrn_reflns_reduction_process equatorial_monochr_Lp
_diffrn_reflns_theta_max 50.00
_diffrn_reflns_theta_min 0.50
_diffrn_standards_decay_% 16
_diffrn_standards_interval_count 100
_diffrn_standards_number 6
_exptl_absorpt_coefficient_mu 50.03
_exptl_absorpt_correction_T_max 0.3676
_exptl_absorpt_correction_T_min 0.1560
_exptl_absorpt_correction_type analytical
_exptl_absorpt_process_details Alcock_analytical
_exptl_crystal_colour transparent
_exptl_crystal_density_diffrn 7.412
_exptl_crystal_description rectangular
_exptl_crystal_F_000 600
_exptl_crystal_size_max 0.0470(3)
_exptl_crystal_size_mid 0.0360(3)
_exptl_crystal_size_min 0.0228(3)
_refine_diff_density_max 3.35
_refine_diff_density_min -5.946
_refine_ls_abs_structure_details none
_refine_ls_abs_structure_Flack 0
_refine_ls_extinction_coef 582E1(18)
_refine_ls_extinction_method 'Zachariasen (1967)'
_refine_ls_goodness_of_fit_all 1.372
_refine_ls_goodness_of_fit_obs 1.372
_refine_ls_hydrogen_treatment noref
_refine_ls_matrix_type full
_refine_ls_number_constraints 0
_refine_ls_number_parameters 16
_refine_ls_number_reflns 773
_refine_ls_number_restraints 0
_refine_ls_R_factor_all .016
_refine_ls_R_factor_obs .016
_refine_ls_shift/esd_max .00001
_refine_ls_structure_factor_coef F
_refine_ls_weighting_scheme sigma
_refine_ls_wR_factor_all .022
_refine_ls_wR_factor_obs .022
_reflns_number_observed 773
_reflns_number_total 773
_reflns_observed_criterion refl_observed_if_F____>_.0001_sigma(F___)
_cod_data_source_file as0700.cif
_cod_data_source_block LiTaO3
_cod_original_cell_volume 317.1(4)
_cod_original_sg_symbol_Hall R_3_-2"c
_cod_original_sg_symbol_H-M 'R 3 c'
_cod_original_formula_sum 'Li Ta O3'
_cod_database_code 2101846

loop_
_symmetry_equiv_pos_as_xyz
+x,+y,+z
-y,+x-y,+z
-y,-x,1/2+z
-x+y,-x,+z
+x,+x-y,1/2+z
-x+y,+y,1/2+z
2/3+x,1/3+y,1/3+z
1/3+x,2/3+y,2/3+z
2/3-y,1/3+x-y,1/3+z
1/3-y,2/3+x-y,2/3+z
2/3-y,1/3-x,5/6+z
1/3-y,2/3-x,1/6+z
2/3-x+y,1/3-x,1/3+z
1/3-x+y,2/3-x,2/3+z
2/3+x,1/3+x-y,5/6+z
1/3+x,2/3+x-y,1/6+z
2/3-x+y,1/3+y,5/6+z
1/3-x+y,2/3+y,1/6+z

loop_
_atom_site_aniso_label
_atom_site_aniso_U_11
_atom_site_aniso_U_22
_atom_site_aniso_U_33
_atom_site_aniso_U_12
_atom_site_aniso_U_13
_atom_site_aniso_U_23
Li .016(5) .016(5) .019(9) .008(3) .00000 .00000
Ta .00365(5) .00365(5) .00332(5) .00183(3) .00000 .00000
O .00649(15) .00450(13) .00653(12) .00256(12) -.00117(15) -.00214(11)

loop_
_atom_site_label
_atom_site_fract_x
_atom_site_fract_y
_atom_site_fract_z
_atom_site_U_iso_or_equiv
_atom_site_thermal_displace_type
Li .00000 .00000 .2808(16) .017(7) Uani
Ta .00000 .00000 .0009(8) .00354(5) Uani
O .04947(11) .34337(11) .0698(18) .00614(12) Uani

loop_
_atom_type_symbol
_atom_type_scat_dispersion_real
_atom_type_scat_dispersion_imag
_atom_type_scat_source
Li -.000305 .000122 Int._Tables_Vol_IV_Tables_2.2B_and_2.3.1
Ta -.685303 6.3915 Int._Tables_Vol_IV_Tables_2.2B_and_2.3.1
O .010315 .00592 Int._Tables_Vol_IV_Tables_2.2B_and_2.3.1

loop_
_geom_angle_atom_site_label_1
_geom_angle_atom_site_label_2
_geom_angle_atom_site_label_3
_geom_angle_site_symmetry_1
_geom_angle_site_symmetry_3
_geom_angle
O Li O 18_445 16 111.4(7)
O Li O 18_445 12_545 111.4(7)
O Li O 16 12_545 111.4(7)
O Ta O 4 2 97.4(7)
O Ta O 4 . 97.4(7)
O Ta O 4 17_444 88.9(6)
O Ta O 4 11_554 90.4(6)
O Ta O 4 15_454 169.2(10)
O Ta O 2 . 97.4(7)
O Ta O 2 17_444 90.4(6)
O Ta O 2 11_554 169.2(10)
O Ta O 2 15_454 88.9(6)
O Ta O . 17_444 169.2(10)
O Ta O . 11_554 88.9(6)
O Ta O . 15_454 90.4(6)
O Ta O 17_444 11_554 82.3(7)
O Ta O 17_444 15_454 82.3(7)
O Ta O 11_554 15_454 82.3(7)
Ta O Li . 11_454 116.5(3)
Ta O Ta . 12 141.4(4)
Li O Ta 11_454 12 96.3(9)

loop_
_geom_bond_atom_site_label_1
_geom_bond_atom_site_label_2
_geom_bond_site_symmetry_2
_geom_bond_distance
Li O 18_445 2.041(10)
Li O 16 2.041(10)
Li O 12_545 2.041(10)
Ta O 4 1.910(14)
Ta O 2 1.910(14)
Ta O . 1.910(14)
Ta O 17_444 2.072(18)
Ta O 11_554 2.072(18)
Ta O 15_454 2.072(18)

loop_
_geom_contact_atom_site_label_1
_geom_contact_atom_site_label_2
_geom_contact_distance
_geom_contact_site_symmetry_2
Li O 2.31(2) 9
Li O 2.31(2) 7_445
Li O 2.31(2) 13_455
O O 2.7272(16) 2_665
O O 2.7272(18) 4_565
O O 2.79(3) 11_554
O O 2.79(3) 12
O O 2.83(3) 15_454
O O 2.83(3) 16
O O 2.8701(18) 2
O O 2.8701(18) 4
Li Ta 3.03(2) 3
O O 3.04(3) 17_454
O O 3.04(3) 18_445
Li Ta 3.065(6) 7
Li Ta 3.065(6) 7_445
Li Ta 3.065(6) 7_455
Li O 3.265(7) 12
Li O 3.265(6) 16_445
Li O 3.265(7) 18_545
Li O 3.35(3) .
Li O 3.35(3) 4
Li O 3.35(3) 2
Li Ta 3.360(12) 12
Li Ta 3.360(12) 12_445
Li Ta 3.360(12) 12_545
O O 3.373(2) 4_455
O O 3.373(2) 2_565
Ta O 3.645(7) 2_665
Ta O 3.645(7) 4_455
Ta O 3.645(7) 1_545
Ta Ta 3.759(10) 11_554
Li Li 3.76(2) 11_444
Ta Ta 3.759(10) 11_444
Li Li 3.76(2) 11_554
Ta Ta 3.759(10) 11_454
Li Li 3.76(2) 11_454
Li Li 3.76(2) 12
Ta Ta 3.759(10) 12
Ta Ta 3.759(10) 12_445
Li Li 3.76(2) 12_445
Ta Ta 3.759(10) 12_545
Li Li 3.76(2) 12_545
Ta O 3.79(2) 18_445
Ta O 3.79(2) 16
Ta O 3.79(2) 12_545
Ta O 3.838(10) 15_554
Ta O 3.838(10) 11_444
Ta O 3.838(10) 17_454
Li Ta 3.86(2) .
O O 3.96(2) 17_444
O O 3.96(2) 18
Li O 3.970(14) 13_445
Li O 3.970(14) 7
Li O 3.970(14) 9_455
Ta O 4.13(2) 10_554
Ta O 4.13(2) 14_444
Ta O 4.13(2) 8_544
O O 4.20(2) 15_564
O O 4.20(2) 16_455
O O 4.270(19) 11_454
O O 4.270(19) 12_545
Li O 4.31(3) 3
Li O 4.31(3) 6
Li O 4.31(3) 5
Ta O 4.447(6) 2_655
Ta O 4.447(6) 4_565
Ta O 4.447(6) 1_445
Li O 4.505(5) 16_455
Li O 4.505(5) 12_655
Li O 4.505(5) 18_435
Ta O 4.56(2) 12
Ta O 4.56(2) 16_445
Ta O 4.56(2) 18_545
Li O 4.56(2) 1_545
Li O 4.56(2) 2_665
Li O 4.56(2) 4_455
Li O 4.593(5) 12_445
Li O 4.593(5) 18
Li O 4.593(5) 16_545
Ta O 4.607(8) 15_444
Ta O 4.607(8) 17_554
Ta O 4.607(8) 11_454
Li O 4.717(12) 9_445
Li O 4.717(12) 13
Li O 4.717(12) 7_455
Ta O 4.85(2) 8_444
Ta O 4.85(2) 14_554
Ta O 4.85(2) 10_544
Ta O 4.870(6) 1_655
Ta O 4.870(6) 4_445
Ta O 4.870(6) 2_565
Ta O 4.936(8) 11_544
Ta O 4.936(8) 15_564
Ta O 4.936(8) 17_344
Li Li 5.154(2) 1_665
Ta Ta 5.154(2) 1_445
Ta Ta 5.154(2) 1_665
Li Li 5.154(2) 1_445
Li Li 5.154(3) 1_545
Li Li 5.154(3) 1_455
Ta Ta 5.154(3) 1_565
Ta Ta 5.154(3) 1_655
Li Li 5.154(3) 1_655
Ta Ta 5.154(3) 1_455
Li Li 5.154(3) 1_565
Ta Ta 5.154(3) 1_545
Ta Ta 5.474(13) 7
Ta Ta 5.474(13) 7_445
Ta Ta 5.474(13) 8_554
Ta Ta 5.474(13) 8_444
Ta Ta 5.474(13) 7_455
Ta Ta 5.474(13) 8_544
